data_4060107
_journal_name_full Organometallics
_journal_paper_doi 10.1021/om0491950
_journal_year 2005
_chemical_formula_sum 'C40 H54 Au F6 O2 P2 Ru S3'
_chemical_formula_weight 1136.99
_space_group_IT_number 2
_symmetry_cell_setting triclinic
_symmetry_space_group_name_Hall '-P 1'
_symmetry_space_group_name_H-M 'P -1'
_atom_sites_solution_hydrogens geom
_atom_sites_solution_primary direct
_atom_sites_solution_secondary difmap
_cell_angle_alpha 76.6090(10)
_cell_angle_beta 89.6120(10)
_cell_angle_gamma 79.8020(10)
_cell_formula_units_Z 2
_cell_length_a 11.3788(7)
_cell_length_b 13.5233(8)
_cell_length_c 15.4576(9)
_cell_measurement_reflns_used 6857
_cell_measurement_temperature 223(2)
_cell_measurement_theta_max 29.99
_cell_measurement_theta_min 2.31
_cell_volume 2275.9(2)
_diffrn_ambient_temperature 223(2)
_diffrn_detector_area_resol_mean ?
_diffrn_measurement_device_type 'CCD area detector'
_diffrn_measurement_method 'phi and omega scans'
_diffrn_radiation_monochromator graphite
_diffrn_radiation_source 'fine-focus sealed tube'
_diffrn_radiation_type MoK\a
_diffrn_radiation_wavelength 0.71073
_diffrn_reflns_av_R_equivalents 0.0403
_diffrn_reflns_av_sigmaI/netI 0.0786
_diffrn_reflns_limit_h_max 11
_diffrn_reflns_limit_h_min -13
_diffrn_reflns_limit_k_max 16
_diffrn_reflns_limit_k_min -15
_diffrn_reflns_limit_l_max 16
_diffrn_reflns_limit_l_min -18
_diffrn_reflns_number 13092
_diffrn_reflns_theta_max 25.00
_diffrn_reflns_theta_min 1.82
_diffrn_standards_decay_% ?
_diffrn_standards_interval_count ?
_diffrn_standards_interval_time ?
_diffrn_standards_number ?
_exptl_absorpt_coefficient_mu 3.816
_exptl_absorpt_correction_T_max 0.7500
_exptl_absorpt_correction_T_min 0.5158
_exptl_absorpt_correction_type 'Sadabs, (Sheldrick 2001)'
_exptl_absorpt_process_details ?
_exptl_crystal_colour 'Dark Red'
_exptl_crystal_density_diffrn 1.659
_exptl_crystal_density_meas 0
_exptl_crystal_density_method 'not measured'
_exptl_crystal_description BlOCK
_exptl_crystal_F_000 1130
_exptl_crystal_size_max 0.20
_exptl_crystal_size_mid 0.10
_exptl_crystal_size_min 0.08
_refine_ls_extinction_coef ?
_refine_ls_extinction_method none
_refine_ls_goodness_of_fit_ref 1.328
_refine_ls_hydrogen_treatment mixed
_refine_ls_matrix_type full
_refine_ls_number_parameters 501
_refine_ls_number_reflns 7967
_refine_ls_number_restraints 70
_refine_ls_restrained_S_all 1.327
_refine_ls_R_factor_all 0.0930
_refine_ls_R_factor_gt 0.0856
_refine_ls_shift/su_max 0.001
_refine_ls_shift/su_mean 0.000
_refine_ls_structure_factor_coef Fsqd
_refine_ls_weighting_details 'calc w=1/[\s^2^(Fo^2^)+(0.0473P)^2^+19.7151P] where P=(Fo^2^+2Fc^2^)/3'
_refine_ls_weighting_scheme calc
_refine_ls_wR_factor_gt 0.1756
_refine_ls_wR_factor_ref 0.1789
_reflns_number_gt 7286
_reflns_number_total 7967
_reflns_threshold_expression >2sigma(I)
_cod_depositor_comments
;
The following automatic conversions were performed:
'_symmetry_cell_setting' value 'Triclinic' changed to 'triclinic'
according to '/home/saulius/struct/CIF-dictionaries/cif_core.dic'
dictionary named 'cif_core.dic' version 2.4.1 from 2010-06-29.

Automatic conversion script
Id: cif_fix_enum 1527 2010-12-29 10:47:43Z saulius 
;
_cod_original_sg_symbol_H-M P-1
_cod_database_code 4060107

loop_
_symmetry_equiv_pos_as_xyz
'x, y, z'
'-x, -y, -z'

loop_
_atom_site_label
_atom_site_type_symbol
_atom_site_fract_x
_atom_site_fract_y
_atom_site_fract_z
_atom_site_U_iso_or_equiv
_atom_site_adp_type
_atom_site_occupancy
_atom_site_symmetry_multiplicity
_atom_site_calc_flag
_atom_site_refinement_flags
_atom_site_disorder_assembly
_atom_site_disorder_group
Ru1 Ru -0.02661(9) 0.30919(7) 0.44285(6) 0.0280(2) Uani 1 1 d . . .
Au1 Au 0.03130(5) 0.35387(4) 0.18485(3) 0.02861(16) Uani 1 1 d . . .
S1 S 0.0053(3) 0.4269(2) 0.3063(2) 0.0338(7) Uani 1 1 d . . .
S2 S -0.0173(3) 0.4219(2) 0.53084(19) 0.0290(7) Uani 1 1 d . . .
S3 S -0.2277(3) 0.3816(3) 0.4173(2) 0.0364(8) Uani 1 1 d . . .
P1 P 0.0692(3) 0.2809(3) 0.0674(2) 0.0385(8) Uani 1 1 d . . .
C1 C -0.1391(13) 0.5143(11) 0.2796(9) 0.041(3) Uani 1 1 d . . .
H1A H -0.1439 0.5690 0.3121 0.049 Uiso 1 1 calc R . .
H1B H -0.1448 0.5470 0.2158 0.049 Uiso 1 1 calc R . .
C2 C -0.2410(13) 0.4592(11) 0.3031(9) 0.043(3) Uani 1 1 d . . .
H2A H -0.2452 0.4141 0.2623 0.051 Uiso 1 1 calc R . .
H2B H -0.3155 0.5099 0.2953 0.051 Uiso 1 1 calc R . .
C3 C -0.2570(13) 0.4889(10) 0.4751(9) 0.039(3) Uani 1 1 d . . .
H3A H -0.2452 0.5533 0.4343 0.046 Uiso 1 1 calc R . .
H3B H -0.3401 0.4979 0.4933 0.046 Uiso 1 1 calc R . .
C4 C -0.1737(12) 0.4663(11) 0.5566(9) 0.039(3) Uani 1 1 d . . .
H4A H -0.1993 0.4131 0.6035 0.047 Uiso 1 1 calc R . .
H4B H -0.1787 0.5290 0.5789 0.047 Uiso 1 1 calc R . .
C5 C -0.0643(13) 0.1556(11) 0.4969(10) 0.043(3) Uani 1 1 d . . .
C6 C 0.0134(13) 0.1791(9) 0.5582(8) 0.037(3) Uani 1 1 d . . .
C7 C 0.1210(12) 0.1916(10) 0.5141(9) 0.034(3) Uani 1 1 d . . .
C8 C 0.1138(12) 0.1779(9) 0.4282(9) 0.033(3) Uani 1 1 d . . .
C9 C -0.0035(13) 0.1549(9) 0.4168(8) 0.035(3) Uani 1 1 d . . .
C10 C -0.1870(16) 0.1241(13) 0.5163(13) 0.069(5) Uani 1 1 d . . .
H10A H -0.1761 0.0538 0.5522 0.103 Uiso 1 1 calc R . .
H10B H -0.2286 0.1281 0.4606 0.103 Uiso 1 1 calc R . .
H10C H -0.2338 0.1704 0.5482 0.103 Uiso 1 1 calc R . .
C11 C -0.0119(18) 0.1773(12) 0.6544(10) 0.062(5) Uani 1 1 d . . .
H11A H -0.0971 0.1974 0.6605 0.094 Uiso 1 1 calc R . .
H11B H 0.0300 0.2252 0.6740 0.094 Uiso 1 1 calc R . .
H11C H 0.0152 0.1081 0.6905 0.094 Uiso 1 1 calc R . .
C12 C 0.2290(16) 0.2117(14) 0.5601(13) 0.070(5) Uani 1 1 d . . .
H12A H 0.2759 0.1465 0.5918 0.105 Uiso 1 1 calc R . .
H12B H 0.2024 0.2540 0.6018 0.105 Uiso 1 1 calc R . .
H12C H 0.2775 0.2476 0.5160 0.105 Uiso 1 1 calc R . .
C13 C 0.2110(14) 0.1756(13) 0.3639(11) 0.055(4) Uani 1 1 d . . .
H13A H 0.2639 0.2215 0.3730 0.082 Uiso 1 1 calc R . .
H13B H 0.1769 0.1981 0.3037 0.082 Uiso 1 1 calc R . .
H13C H 0.2558 0.1058 0.3730 0.082 Uiso 1 1 calc R . .
C14 C -0.0491(16) 0.1237(12) 0.3370(11) 0.056(4) Uani 1 1 d . . .
H14A H -0.0456 0.0495 0.3510 0.084 Uiso 1 1 calc R . .
H14B H 0.0002 0.1432 0.2867 0.084 Uiso 1 1 calc R . .
H14C H -0.1311 0.1584 0.3223 0.084 Uiso 1 1 calc R . .
C1A C 0.1136(13) 0.1410(10) 0.1042(9) 0.040(3) Uani 1 1 d . . .
C2A C 0.2193(14) 0.1022(12) 0.1528(10) 0.048(4) Uani 1 1 d . . .
H2A1 H 0.2664 0.1483 0.1649 0.058 Uiso 1 1 calc R . .
C3A C 0.2566(15) 0.0002(13) 0.1835(12) 0.057(4) Uani 1 1 d . . .
H3A1 H 0.3296 -0.0245 0.2161 0.068 Uiso 1 1 calc R . .
C4A C 0.1874(17) -0.0691(12) 0.1671(9) 0.056(4) Uani 1 1 d . . .
H4A1 H 0.2147 -0.1407 0.1864 0.067 Uiso 1 1 calc R . .
C5A C 0.0796(17) -0.0322(12) 0.1226(10) 0.055(4) Uani 1 1 d . . .
H5A H 0.0302 -0.0783 0.1144 0.066 Uiso 1 1 calc R . .
C6A C 0.0430(15) 0.0722(12) 0.0899(10) 0.048(4) Uani 1 1 d . . .
H6A H -0.0302 0.0971 0.0577 0.058 Uiso 1 1 calc R . .
C1B C 0.1902(13) 0.3213(11) 0.0015(9) 0.041(3) Uani 1 1 d . . .
C2B C 0.2565(16) 0.2630(13) -0.0477(11) 0.059(5) Uani 1 1 d . . .
H2B1 H 0.2385 0.1978 -0.0477 0.071 Uiso 1 1 calc R . .
C3B C 0.3480(17) 0.2944(17) -0.0971(12) 0.075(6) Uani 1 1 d . . .
H3B1 H 0.3921 0.2501 -0.1291 0.090 Uiso 1 1 calc R . .
C4B C 0.3771(16) 0.3887(17) -0.1013(11) 0.067(5) Uani 1 1 d . . .
H4B1 H 0.4420 0.4094 -0.1341 0.080 Uiso 1 1 calc R . .
C5B C 0.3080(16) 0.4531(15) -0.0557(12) 0.065(5) Uani 1 1 d . . .
H5B H 0.3248 0.5193 -0.0583 0.078 Uiso 1 1 calc R . .
C6B C 0.2157(14) 0.4213(13) -0.0068(9) 0.050(4) Uani 1 1 d . . .
H6B H 0.1679 0.4672 0.0220 0.060 Uiso 1 1 calc R . .
C1C C -0.0598(13) 0.3043(10) -0.0094(9) 0.040(3) Uani 1 1 d . . .
C2C C -0.1681(17) 0.2977(14) 0.0253(12) 0.065(5) Uani 1 1 d . . .
H2C H -0.1754 0.2826 0.0874 0.078 Uiso 1 1 calc R . .
C3C C -0.2660(18) 0.3128(15) -0.0283(16) 0.076(6) Uani 1 1 d . . .
H3C H -0.3408 0.3080 -0.0032 0.091 Uiso 1 1 calc R . .
C4C C -0.257(2) 0.3344(15) -0.1170(15) 0.080(7) Uani 1 1 d . . .
H4C H -0.3253 0.3429 -0.1540 0.096 Uiso 1 1 calc R . .
C5C C -0.147(2) 0.3442(16) -0.1537(14) 0.078(6) Uani 1 1 d . . .
H5C H -0.1402 0.3622 -0.2158 0.093 Uiso 1 1 calc R . .
C6C C -0.0487(18) 0.3280(13) -0.1000(10) 0.056(4) Uani 1 1 d . . .
H6C H 0.0265 0.3330 -0.1244 0.068 Uiso 1 1 calc R . .
P2 P 0.5366(4) 0.2892(3) 0.6660(3) 0.0482(10) Uani 1 1 d . . .
F1 F 0.3971(8) 0.2991(9) 0.6766(7) 0.074(3) Uani 1 1 d . . .
F2 F 0.5299(12) 0.3943(10) 0.6915(12) 0.122(6) Uani 1 1 d . . .
F3 F 0.6775(9) 0.2809(9) 0.6580(8) 0.088(4) Uani 1 1 d . . .
F4 F 0.5462(12) 0.1801(10) 0.6459(9) 0.100(4) Uani 1 1 d . . .
F5 F 0.5572(9) 0.2328(10) 0.7686(7) 0.084(3) Uani 1 1 d . . .
F6 F 0.5166(12) 0.3437(13) 0.5666(8) 0.128(6) Uani 1 1 d . . .
O1S O 0.755(3) -0.036(3) 0.124(3) 0.252(16) Uani 1 1 d DU . .
C4S C 0.728(5) 0.026(5) 0.186(4) 0.28(3) Uani 1 1 d DU . .
H4S1 H 0.7189 0.1002 0.1598 0.331 Uiso 1 1 calc R . .
H4S2 H 0.7811 0.0049 0.2389 0.331 Uiso 1 1 calc R . .
C3S C 0.614(5) -0.012(4) 0.199(3) 0.23(2) Uani 1 1 d DU . .
H3S1 H 0.5693 0.0080 0.2487 0.282 Uiso 1 1 calc R . .
H3S2 H 0.6217 -0.0861 0.2034 0.282 Uiso 1 1 calc R . .
C2S C 0.566(3) 0.052(4) 0.111(3) 0.215(19) Uani 1 1 d DU . .
H2S1 H 0.4963 0.0302 0.0903 0.258 Uiso 1 1 calc R . .
H2S2 H 0.5469 0.1260 0.1106 0.258 Uiso 1 1 calc R . .
C1S C 0.671(4) 0.030(3) 0.058(2) 0.185(16) Uani 1 1 d DU . .
H1S1 H 0.6531 -0.0062 0.0125 0.221 Uiso 1 1 calc R . .
H1S2 H 0.7003 0.0927 0.0288 0.221 Uiso 1 1 calc R . .
C6S C 0.585(3) 0.305(3) 0.212(3) 0.179(16) Uani 1 1 d DU . .
H6S1 H 0.6376 0.3526 0.2208 0.215 Uiso 1 1 calc R . .
H6S2 H 0.6261 0.2540 0.1811 0.215 Uiso 1 1 calc R . .
C5S C 0.526(5) 0.258(3) 0.296(3) 0.22(2) Uani 1 1 d DU . .
H5S1 H 0.4730 0.2129 0.2845 0.267 Uiso 1 1 calc R . .
H5S2 H 0.5861 0.2185 0.3427 0.267 Uiso 1 1 calc R . .
O2S O 0.462(4) 0.346(4) 0.321(3) 0.261(17) Uani 1 1 d DU . .
C8S C 0.385(4) 0.387(4) 0.243(3) 0.204(19) Uani 1 1 d DU . .
H8S1 H 0.3624 0.4628 0.2316 0.245 Uiso 1 1 calc R . .
H8S2 H 0.3136 0.3563 0.2463 0.245 Uiso 1 1 calc R . .
C7S C 0.466(4) 0.356(4) 0.175(3) 0.200(18) Uani 1 1 d DU . .
H7S1 H 0.4315 0.3091 0.1474 0.240 Uiso 1 1 calc R . .
H7S2 H 0.4737 0.4174 0.1284 0.240 Uiso 1 1 calc R . .

loop_
_atom_site_aniso_label
_atom_site_aniso_U_11
_atom_site_aniso_U_22
_atom_site_aniso_U_33
_atom_site_aniso_U_23
_atom_site_aniso_U_13
_atom_site_aniso_U_12
Ru1 0.0376(6) 0.0225(5) 0.0242(5) -0.0063(4) 0.0001(4) -0.0052(4)
Au1 0.0353(3) 0.0317(3) 0.0195(2) -0.00865(18) 0.00151(19) -0.00443(19)
S1 0.0457(19) 0.0296(17) 0.0270(17) -0.0072(13) -0.0009(15) -0.0086(14)
S2 0.0410(18) 0.0241(15) 0.0225(15) -0.0057(12) -0.0005(13) -0.0066(13)
S3 0.0412(19) 0.0360(18) 0.0324(18) -0.0080(14) -0.0020(15) -0.0082(15)
P1 0.050(2) 0.036(2) 0.0282(18) -0.0118(15) 0.0018(16) 0.0006(16)
C1 0.057(9) 0.037(8) 0.024(7) -0.005(6) 0.000(6) 0.002(7)
C2 0.049(9) 0.046(8) 0.026(7) -0.008(6) -0.013(6) 0.008(7)
C3 0.048(8) 0.033(7) 0.039(8) -0.015(6) 0.009(7) -0.011(6)
C4 0.037(7) 0.052(9) 0.040(8) -0.031(7) 0.018(6) -0.015(6)
C5 0.046(8) 0.032(8) 0.054(9) -0.022(7) 0.000(7) 0.003(6)
C6 0.063(9) 0.017(6) 0.025(7) 0.000(5) 0.000(6) 0.002(6)
C7 0.035(7) 0.036(7) 0.030(7) -0.007(6) -0.002(6) -0.003(6)
C8 0.044(8) 0.016(6) 0.035(7) 0.001(5) -0.005(6) -0.006(5)
C9 0.053(9) 0.022(6) 0.026(7) -0.007(5) -0.004(6) 0.006(6)
C10 0.070(12) 0.040(10) 0.092(14) 0.001(9) 0.018(11) -0.021(9)
C11 0.105(15) 0.032(8) 0.039(9) 0.005(7) 0.010(9) 0.003(9)
C12 0.064(11) 0.059(11) 0.075(13) -0.007(9) -0.035(10) 0.010(9)
C13 0.045(9) 0.058(10) 0.052(10) -0.006(8) 0.014(8) 0.009(7)
C14 0.079(12) 0.035(9) 0.057(10) -0.015(7) -0.015(9) -0.014(8)
C1A 0.053(9) 0.033(7) 0.028(7) -0.009(6) 0.009(6) 0.012(6)
C2A 0.051(9) 0.042(9) 0.049(9) -0.011(7) 0.001(8) 0.002(7)
C3A 0.055(10) 0.051(10) 0.062(11) -0.014(8) -0.003(8) -0.001(8)
C4A 0.087(13) 0.040(9) 0.028(8) 0.001(6) 0.006(8) 0.010(8)
C5A 0.089(13) 0.040(9) 0.041(9) -0.014(7) 0.000(9) -0.018(9)
C6A 0.063(10) 0.045(9) 0.044(9) -0.015(7) 0.001(8) -0.022(8)
C1B 0.048(8) 0.035(8) 0.029(7) -0.005(6) -0.009(6) 0.014(6)
C2B 0.073(12) 0.042(9) 0.054(10) -0.007(7) 0.027(9) 0.007(8)
C3B 0.058(11) 0.093(16) 0.055(11) -0.004(10) 0.013(9) 0.015(11)
C4B 0.053(11) 0.092(15) 0.047(10) 0.000(10) 0.007(8) -0.018(10)
C5B 0.062(11) 0.076(13) 0.067(12) -0.021(10) 0.015(10) -0.030(10)
C6B 0.053(9) 0.068(11) 0.032(8) -0.020(7) 0.015(7) -0.005(8)
C1C 0.047(8) 0.031(7) 0.039(8) -0.006(6) -0.006(7) -0.001(6)
C2C 0.068(12) 0.070(12) 0.048(10) -0.009(9) -0.014(9) 0.005(9)
C3C 0.063(12) 0.065(13) 0.101(17) -0.025(12) -0.003(12) -0.008(10)
C4C 0.083(15) 0.072(13) 0.080(15) -0.033(11) -0.051(13) 0.018(11)
C5C 0.096(16) 0.078(14) 0.063(13) -0.021(11) -0.026(12) -0.018(12)
C6C 0.088(13) 0.058(10) 0.027(8) -0.005(7) -0.003(8) -0.030(9)
P2 0.038(2) 0.054(3) 0.049(2) -0.0110(19) 0.0026(18) 0.0000(18)
F1 0.041(5) 0.095(8) 0.083(8) -0.017(6) -0.011(5) -0.013(5)
F2 0.093(9) 0.071(8) 0.223(18) -0.070(10) 0.010(10) -0.020(7)
F3 0.050(6) 0.092(9) 0.109(9) -0.006(7) 0.028(6) -0.005(6)
F4 0.120(10) 0.082(9) 0.110(10) -0.049(8) 0.005(8) -0.010(7)
F5 0.059(6) 0.121(10) 0.054(6) -0.002(6) -0.002(5) 0.006(6)
F6 0.097(10) 0.178(15) 0.057(7) 0.032(8) 0.010(7) 0.032(9)
O1S 0.18(2) 0.25(3) 0.34(3) -0.12(3) -0.07(2) 0.00(2)
C4S 0.27(4) 0.33(4) 0.26(4) -0.12(3) -0.01(3) -0.08(3)
C3S 0.22(3) 0.26(4) 0.21(4) 0.01(3) 0.05(3) -0.08(3)
C2S 0.14(3) 0.27(4) 0.21(3) -0.04(3) 0.03(3) 0.01(3)
C1S 0.22(3) 0.21(3) 0.14(3) -0.07(2) 0.06(3) -0.05(3)
C6S 0.16(3) 0.19(3) 0.23(3) -0.10(3) 0.01(3) -0.07(2)
C5S 0.25(4) 0.16(3) 0.22(4) -0.03(3) -0.03(3) 0.04(3)
O2S 0.27(3) 0.28(3) 0.25(3) -0.07(3) -0.03(3) -0.09(3)
C8S 0.17(3) 0.18(3) 0.24(4) 0.01(3) 0.00(3) -0.04(3)
C7S 0.23(3) 0.21(3) 0.16(3) -0.05(3) -0.05(3) -0.03(3)
